data_7003245
loop_
_publ_author_name
'Singh, Ashutosh S.'
'Bharadwaj, Parimal K.'

_publ_section_title
;
 Binding of HgCl2 by tripodal ligands controlled by AgPF6: receptors
 for the PF6&#x2212; anion
;
_journal_issue 6
_journal_name_full 'Dalton Transactions'
_journal_page_first 738
_journal_page_last 741
_journal_paper_doi 10.1039/b714654j
_journal_year 2008
_chemical_formula_moiety '2(C27 H25 N4 O3), C2 H3 N, 2(F6 P)'
_chemical_formula_sum 'C56 H53 F12 N9 O6 P2'
_chemical_formula_weight 1238.01
_chemical_name_systematic
;
?
;
_space_group_IT_number 15
_symmetry_cell_setting monoclinic
_symmetry_space_group_name_Hall '-C 2yc'
_symmetry_space_group_name_H-M 'C 1 2/c 1'
_atom_sites_solution_hydrogens geom
_atom_sites_solution_primary direct
_atom_sites_solution_secondary difmap
_audit_creation_method SHELXL-97
_cell_angle_alpha 90.00
_cell_angle_beta 120.922(4)
_cell_angle_gamma 90.00
_cell_formula_units_Z 4
_cell_length_a 29.780(4)
_cell_length_b 10.3967(11)
_cell_length_c 21.165(3)
_cell_measurement_temperature 100(2)
_cell_volume 5621.6(13)
_computing_cell_refinement 'Bruker SMART'
_computing_data_collection 'Bruker SMART'
_computing_data_reduction 'Bruker SAINT'
_computing_molecular_graphics 'Bruker SHELXTL'
_computing_publication_material 'Bruker SHELXTL'
_computing_structure_refinement 'SHELXL-97 (Sheldrick, 1997)'
_computing_structure_solution 'Bruker SHELXTL'
_diffrn_ambient_temperature 100(2)
_diffrn_measured_fraction_theta_full 0.988
_diffrn_measured_fraction_theta_max 0.988
_diffrn_measurement_device_type 'CCD area detector'
_diffrn_measurement_method 'phi and omega scans'
_diffrn_radiation_monochromator graphite
_diffrn_radiation_source 'fine-focus sealed tube'
_diffrn_radiation_type MoK\a
_diffrn_radiation_wavelength 0.71073
_diffrn_reflns_av_R_equivalents 0.0647
_diffrn_reflns_av_sigmaI/netI 0.0794
_diffrn_reflns_limit_h_max 39
_diffrn_reflns_limit_h_min -34
_diffrn_reflns_limit_k_max 13
_diffrn_reflns_limit_k_min -13
_diffrn_reflns_limit_l_max 17
_diffrn_reflns_limit_l_min -28
_diffrn_reflns_number 18407
_diffrn_reflns_theta_full 28.32
_diffrn_reflns_theta_max 28.32
_diffrn_reflns_theta_min 2.11
_exptl_absorpt_coefficient_mu 0.177
_exptl_absorpt_correction_T_max 0.9672
_exptl_absorpt_correction_T_min 0.9554
_exptl_absorpt_correction_type empirical
_exptl_crystal_colour colorless
_exptl_crystal_density_diffrn 1.463
_exptl_crystal_density_method 'not measured'
_exptl_crystal_description block
_exptl_crystal_F_000 2552
_exptl_crystal_size_max 0.26
_exptl_crystal_size_mid 0.21
_exptl_crystal_size_min 0.19
_refine_diff_density_max 0.451
_refine_diff_density_min -0.359
_refine_diff_density_rms 0.086
_refine_ls_extinction_method none
_refine_ls_goodness_of_fit_ref 1.073
_refine_ls_hydrogen_treatment constr
_refine_ls_matrix_type full
_refine_ls_number_parameters 387
_refine_ls_number_reflns 6929
_refine_ls_number_restraints 0
_refine_ls_restrained_S_all 1.073
_refine_ls_R_factor_all 0.1106
_refine_ls_R_factor_gt 0.0638
_refine_ls_shift/su_max 0.000
_refine_ls_shift/su_mean 0.000
_refine_ls_structure_factor_coef Fsqd
_refine_ls_weighting_details 'calc w=1/[\s^2^(Fo^2^)+(0.0475P)^2^+12.1510P] where P=(Fo^2^+2Fc^2^)/3'
_refine_ls_weighting_scheme calc
_refine_ls_wR_factor_gt 0.1239
_refine_ls_wR_factor_ref 0.1614
_reflns_number_gt 4473
_reflns_number_total 6929
_reflns_threshold_expression >2sigma(I)
_cod_data_source_file b714654j.txt
_cod_data_source_block Compound5.CIF
_cod_depositor_comments
;
The following automatic conversions were performed:
'_symmetry_cell_setting' value 'Monoclinic' changed to 'monoclinic'
according to '/home/saulius/struct/CIF-dictionaries/cif_core.dic'
dictionary named 'cif_core.dic' version 2.4.1 from 2010-06-29.

Automatic conversion script
Id: cif_fix_enum 1527 2010-12-29 10:47:43Z saulius 
;
_cod_original_cell_volume 5621.6(12)
_cod_original_sg_symbol_H-M 'C 2/c'
_cod_database_code 7003245

loop_
_symmetry_equiv_pos_as_xyz
'x, y, z'
'-x, y, -z+1/2'
'x+1/2, y+1/2, z'
'-x+1/2, y+1/2, -z+1/2'
'-x, -y, -z'
'x, -y, z-1/2'
'-x+1/2, -y+1/2, -z'
'x+1/2, -y+1/2, z-1/2'

loop_
_atom_site_label
_atom_site_type_symbol
_atom_site_fract_x
_atom_site_fract_y
_atom_site_fract_z
_atom_site_U_iso_or_equiv
_atom_site_adp_type
_atom_site_occupancy
_atom_site_symmetry_multiplicity
_atom_site_calc_flag
_atom_site_refinement_flags
_atom_site_disorder_assembly
_atom_site_disorder_group
P1 P 0.17050(3) 0.36675(7) 0.34355(4) 0.02341(19) Uani 1 1 d . . .
F1 F 0.21493(8) 0.36536(19) 0.42837(10) 0.0452(6) Uani 1 1 d . . .
F2 F 0.14053(8) 0.25287(17) 0.35807(10) 0.0334(5) Uani 1 1 d . . .
F3 F 0.20165(7) 0.26098(18) 0.32584(11) 0.0360(5) Uani 1 1 d . . .
F4 F 0.12557(7) 0.36796(18) 0.25847(10) 0.0354(5) Uani 1 1 d . . .
F5 F 0.20025(8) 0.47900(18) 0.32836(11) 0.0389(5) Uani 1 1 d . . .
F6 F 0.13868(8) 0.47131(17) 0.36044(10) 0.0345(5) Uani 1 1 d . . .
N1 N 0.14405(9) 0.8921(2) 0.30039(12) 0.0198(5) Uani 1 1 d . . .
H1N H 0.1583 0.9034 0.2681 0.030 Uiso 1 1 d . . .
N2 N 0.04156(12) 0.9107(3) -0.13657(17) 0.0429(8) Uani 1 1 d . . .
N3 N 0.00045(11) 0.5254(3) -0.09167(14) 0.0337(7) Uani 1 1 d . . .
N4 N 0.20397(11) 0.9901(3) 0.73449(14) 0.0300(6) Uani 1 1 d . . .
N5 N 0.0000 0.3132(6) 0.7500 0.0715(16) Uani 1 2 d S . .
O1 O 0.07732(8) 0.99456(19) 0.15481(11) 0.0260(5) Uani 1 1 d . . .
O2 O 0.15140(8) 0.72461(19) 0.20536(11) 0.0241(5) Uani 1 1 d . . .
O3 O 0.18165(9) 0.80942(19) 0.45395(11) 0.0271(5) Uani 1 1 d . . .
C1 C 0.09412(12) 0.9672(3) 0.27436(16) 0.0260(7) Uani 1 1 d . . .
H1A H 0.0640 0.9074 0.2524 0.031 Uiso 1 1 calc R . .
H1B H 0.0953 1.0099 0.3170 0.031 Uiso 1 1 calc R . .
C2 C 0.08680(12) 1.0660(3) 0.21873(16) 0.0280(7) Uani 1 1 d . . .
H2A H 0.0567 1.1223 0.2069 0.034 Uiso 1 1 calc R . .
H2B H 0.1186 1.1199 0.2374 0.034 Uiso 1 1 calc R . .
C3 C 0.06919(11) 1.0633(3) 0.09481(16) 0.0243(7) Uani 1 1 d . . .
C4 C 0.06418(11) 0.9904(3) 0.03669(16) 0.0243(7) Uani 1 1 d . . .
H4 H 0.0679 0.8995 0.0409 0.029 Uiso 1 1 calc R . .
C5 C 0.05367(12) 1.0519(3) -0.02794(17) 0.0290(7) Uani 1 1 d . . .
C6 C 0.04890(12) 1.1850(3) -0.03464(19) 0.0347(8) Uani 1 1 d . . .
H6 H 0.0418 1.2265 -0.0788 0.042 Uiso 1 1 calc R . .
C7 C 0.05466(13) 1.2548(3) 0.02409(19) 0.0363(8) Uani 1 1 d . . .
H7 H 0.0517 1.3458 0.0202 0.044 Uiso 1 1 calc R . .
C8 C 0.06470(12) 1.1962(3) 0.08889(18) 0.0311(8) Uani 1 1 d . . .
H8 H 0.0685 1.2465 0.1288 0.037 Uiso 1 1 calc R . .
C9 C 0.04716(12) 0.9735(4) -0.08843(18) 0.0326(8) Uani 1 1 d . . .
C10 C 0.13648(12) 0.7485(3) 0.30218(16) 0.0245(7) Uani 1 1 d . . .
H10A H 0.1130 0.7307 0.3214 0.029 Uiso 1 1 calc R . .
H10B H 0.1706 0.7065 0.3351 0.029 Uiso 1 1 calc R . .
C11 C 0.11274(11) 0.6960(3) 0.22471(15) 0.0212(6) Uani 1 1 d . . .
H11A H 0.1067 0.6022 0.2236 0.025 Uiso 1 1 calc R . .
H11B H 0.0791 0.7391 0.1907 0.025 Uiso 1 1 calc R . .
C12 C 0.13879(12) 0.7066(3) 0.13397(16) 0.0220(6) Uani 1 1 d . . .
C13 C 0.09306(11) 0.6480(3) 0.08102(15) 0.0207(6) Uani 1 1 d . . .
H13 H 0.0681 0.6164 0.0925 0.025 Uiso 1 1 calc R . .
C14 C 0.08476(12) 0.6369(3) 0.00912(16) 0.0230(6) Uani 1 1 d . . .
C15 C 0.12062(12) 0.6820(3) -0.00815(16) 0.0261(7) Uani 1 1 d . . .
H15 H 0.1139 0.6753 -0.0570 0.031 Uiso 1 1 calc R . .
C16 C 0.16698(13) 0.7377(3) 0.04698(17) 0.0270(7) Uani 1 1 d . . .
H16 H 0.1924 0.7676 0.0360 0.032 Uiso 1 1 calc R . .
C17 C 0.17593(12) 0.7494(3) 0.11764(16) 0.0233(6) Uani 1 1 d . . .
H17 H 0.2076 0.7869 0.1552 0.028 Uiso 1 1 calc R . .
C18 C 0.03714(12) 0.5758(3) -0.04709(16) 0.0258(7) Uani 1 1 d . . .
C19 C 0.18955(11) 0.9451(3) 0.37023(15) 0.0222(6) Uani 1 1 d . . .
H19A H 0.2213 0.8968 0.3808 0.027 Uiso 1 1 calc R . .
H19B H 0.1949 1.0357 0.3611 0.027 Uiso 1 1 calc R . .
C20 C 0.18532(12) 0.9415(3) 0.43804(15) 0.0236(6) Uani 1 1 d . . .
H20A H 0.2165 0.9819 0.4800 0.028 Uiso 1 1 calc R . .
H20B H 0.1539 0.9893 0.4293 0.028 Uiso 1 1 calc R . .
C21 C 0.18476(11) 0.7802(3) 0.51928(15) 0.0207(6) Uani 1 1 d . . .
C22 C 0.19321(11) 0.8695(3) 0.57262(15) 0.0221(6) Uani 1 1 d . . .
H22 H 0.1966 0.9584 0.5655 0.027 Uiso 1 1 calc R . .
C23 C 0.19661(11) 0.8256(3) 0.63743(16) 0.0221(6) Uani 1 1 d . . .
C24 C 0.19179(12) 0.6962(3) 0.64893(16) 0.0243(6) Uani 1 1 d . . .
H24 H 0.1947 0.6680 0.6936 0.029 Uiso 1 1 calc R . .
C25 C 0.18266(12) 0.6090(3) 0.59431(17) 0.0245(7) Uani 1 1 d . . .
H25 H 0.1791 0.5202 0.6013 0.029 Uiso 1 1 calc R . .
C26 C 0.17866(11) 0.6502(3) 0.52970(16) 0.0228(6) Uani 1 1 d . . .
H26 H 0.1717 0.5898 0.4921 0.027 Uiso 1 1 calc R . .
C27 C 0.20207(12) 0.9183(3) 0.69193(16) 0.0244(7) Uani 1 1 d . . .
C28 C 0.0000 0.4229(7) 0.7500 0.0499(14) Uani 1 2 d S . .
C29 C 0.0000 0.5639(5) 0.7500 0.0459(13) Uani 1 2 d S . .
H29A H -0.0003 0.5953 0.7061 0.069 Uiso 0.50 1 calc PR . .
H29B H 0.0315 0.5953 0.7943 0.069 Uiso 0.50 1 calc PR . .
H29C H -0.0312 0.5953 0.7496 0.069 Uiso 0.50 1 calc PR . .

loop_
_atom_site_aniso_label
_atom_site_aniso_U_11
_atom_site_aniso_U_22
_atom_site_aniso_U_33
_atom_site_aniso_U_23
_atom_site_aniso_U_13
_atom_site_aniso_U_12
P1 0.0260(4) 0.0221(4) 0.0222(4) -0.0042(3) 0.0125(3) -0.0032(3)
F1 0.0477(13) 0.0373(11) 0.0270(10) -0.0033(9) 0.0025(9) 0.0005(9)
F2 0.0511(12) 0.0238(9) 0.0408(11) -0.0077(8) 0.0347(10) -0.0073(8)
F3 0.0370(11) 0.0317(10) 0.0477(12) -0.0040(9) 0.0278(10) 0.0020(8)
F4 0.0376(11) 0.0350(11) 0.0255(10) -0.0030(8) 0.0104(9) -0.0014(9)
F5 0.0412(11) 0.0288(10) 0.0530(13) -0.0051(9) 0.0286(10) -0.0102(8)
F6 0.0486(12) 0.0249(10) 0.0390(11) -0.0050(8) 0.0289(10) 0.0026(8)
N1 0.0228(13) 0.0207(12) 0.0158(12) 0.0012(9) 0.0099(10) 0.0011(10)
N2 0.0355(17) 0.064(2) 0.0323(17) 0.0047(16) 0.0194(14) -0.0002(15)
N3 0.0360(16) 0.0378(16) 0.0227(14) -0.0004(12) 0.0118(13) -0.0074(13)
N4 0.0418(17) 0.0295(15) 0.0214(14) -0.0034(11) 0.0181(12) -0.0042(12)
N5 0.058(4) 0.061(4) 0.098(5) 0.000 0.042(3) 0.000
O1 0.0333(12) 0.0203(11) 0.0177(10) 0.0003(8) 0.0084(9) 0.0012(9)
O2 0.0291(12) 0.0262(11) 0.0192(10) -0.0041(8) 0.0140(9) -0.0016(9)
O3 0.0436(13) 0.0212(11) 0.0175(10) 0.0003(8) 0.0166(10) -0.0024(9)
C1 0.0234(16) 0.0307(17) 0.0248(16) -0.0054(13) 0.0130(13) 0.0025(13)
C2 0.0276(17) 0.0223(16) 0.0259(16) -0.0040(13) 0.0078(13) 0.0035(13)
C3 0.0196(15) 0.0230(15) 0.0225(15) 0.0005(12) 0.0053(12) -0.0021(12)
C4 0.0173(14) 0.0237(15) 0.0278(16) 0.0056(12) 0.0086(12) -0.0034(12)
C5 0.0187(15) 0.0363(18) 0.0292(17) 0.0060(14) 0.0103(13) -0.0018(13)
C6 0.0255(17) 0.0373(19) 0.0374(19) 0.0182(16) 0.0135(15) 0.0016(14)
C7 0.0293(18) 0.0249(17) 0.045(2) 0.0097(15) 0.0125(16) 0.0031(14)
C8 0.0263(17) 0.0248(16) 0.0292(17) -0.0011(13) 0.0051(14) 0.0012(13)
C9 0.0238(17) 0.050(2) 0.0251(17) 0.0113(16) 0.0131(14) 0.0024(15)
C10 0.0315(17) 0.0206(15) 0.0218(15) -0.0010(12) 0.0140(13) -0.0030(12)
C11 0.0269(16) 0.0230(15) 0.0162(14) -0.0001(11) 0.0128(12) -0.0026(12)
C12 0.0314(16) 0.0163(14) 0.0223(15) -0.0026(11) 0.0167(13) 0.0026(12)
C13 0.0244(15) 0.0169(14) 0.0220(15) 0.0004(11) 0.0127(12) 0.0019(11)
C14 0.0304(16) 0.0184(14) 0.0189(15) 0.0010(11) 0.0118(13) 0.0003(12)
C15 0.0389(18) 0.0210(15) 0.0203(15) 0.0012(12) 0.0166(14) 0.0023(13)
C16 0.0339(18) 0.0220(16) 0.0342(18) -0.0001(13) 0.0240(15) -0.0021(13)
C17 0.0263(16) 0.0198(15) 0.0239(16) -0.0039(12) 0.0130(13) -0.0013(12)
C18 0.0324(18) 0.0273(16) 0.0171(15) 0.0039(12) 0.0123(14) 0.0008(13)
C19 0.0249(15) 0.0195(15) 0.0213(15) -0.0022(11) 0.0111(12) -0.0007(11)
C20 0.0303(16) 0.0212(15) 0.0183(14) 0.0016(11) 0.0118(13) -0.0013(12)
C21 0.0225(15) 0.0225(15) 0.0175(14) 0.0032(11) 0.0105(12) -0.0003(11)
C22 0.0225(15) 0.0204(15) 0.0229(15) 0.0021(12) 0.0113(12) -0.0003(12)
C23 0.0226(15) 0.0251(15) 0.0209(15) -0.0013(12) 0.0128(12) -0.0024(12)
C24 0.0271(16) 0.0268(16) 0.0216(15) 0.0060(12) 0.0143(13) 0.0015(13)
C25 0.0265(16) 0.0199(15) 0.0311(17) 0.0031(12) 0.0177(14) -0.0015(12)
C26 0.0235(15) 0.0215(15) 0.0219(15) -0.0036(12) 0.0108(12) -0.0018(12)
C27 0.0285(16) 0.0264(16) 0.0205(15) 0.0029(13) 0.0141(13) -0.0013(13)
C28 0.041(3) 0.061(4) 0.053(4) 0.000 0.028(3) 0.000
C29 0.051(3) 0.055(4) 0.033(3) 0.000 0.023(3) 0.000

loop_
_atom_type_symbol
_atom_type_description
_atom_type_scat_dispersion_real
_atom_type_scat_dispersion_imag
_atom_type_scat_source
C C 0.0033 0.0016 'International Tables Vol C Tables 4.2.6.8 and 6.1.1.4'
H H 0.0000 0.0000 'International Tables Vol C Tables 4.2.6.8 and 6.1.1.4'
F F 0.0171 0.0103 'International Tables Vol C Tables 4.2.6.8 and 6.1.1.4'
N N 0.0061 0.0033 'International Tables Vol C Tables 4.2.6.8 and 6.1.1.4'
O O 0.0106 0.0060 'International Tables Vol C Tables 4.2.6.8 and 6.1.1.4'
P P 0.1023 0.0942 'International Tables Vol C Tables 4.2.6.8 and 6.1.1.4'

loop_
_geom_angle_atom_site_label_1
_geom_angle_atom_site_label_2
_geom_angle_atom_site_label_3
_geom_angle
_geom_angle_site_symmetry_1
_geom_angle_site_symmetry_3
_geom_angle_publ_flag
F1 P1 F5 90.46(12) . . ?
F1 P1 F6 89.93(11) . . ?
F5 P1 F6 90.12(11) . . ?
F1 P1 F4 179.61(13) . . ?
F5 P1 F4 89.85(11) . . ?
F6 P1 F4 89.84(11) . . ?
F1 P1 F3 90.69(11) . . ?
F5 P1 F3 90.38(11) . . ?
F6 P1 F3 179.20(12) . . ?
F4 P1 F3 89.54(10) . . ?
F1 P1 F2 89.95(11) . . ?
F5 P1 F2 179.33(11) . . ?
F6 P1 F2 90.40(10) . . ?
F4 P1 F2 89.74(10) . . ?
F3 P1 F2 89.09(10) . . ?
C19 N1 C1 112.9(2) . . ?
C19 N1 C10 114.0(2) . . ?
C1 N1 C10 112.8(2) . . ?
C19 N1 H1N 98.4 . . ?
C1 N1 H1N 112.4 . . ?
C10 N1 H1N 105.0 . . ?
C3 O1 C2 117.4(2) . . ?
C12 O2 C11 118.7(2) . . ?
C21 O3 C20 118.4(2) . . ?
C2 C1 N1 111.2(2) . . ?
C2 C1 H1A 109.4 . . ?
N1 C1 H1A 109.4 . . ?
C2 C1 H1B 109.4 . . ?
N1 C1 H1B 109.4 . . ?
H1A C1 H1B 108.0 . . ?
O1 C2 C1 105.4(2) . . ?
O1 C2 H2A 110.7 . . ?
C1 C2 H2A 110.7 . . ?
O1 C2 H2B 110.7 . . ?
C1 C2 H2B 110.7 . . ?
H2A C2 H2B 108.8 . . ?
O1 C3 C4 115.2(3) . . ?
O1 C3 C8 124.6(3) . . ?
C4 C3 C8 120.2(3) . . ?
C3 C4 C5 119.2(3) . . ?
C3 C4 H4 120.4 . . ?
C5 C4 H4 120.4 . . ?
C6 C5 C4 121.1(3) . . ?
C6 C5 C9 120.7(3) . . ?
C4 C5 C9 118.1(3) . . ?
C7 C6 C5 118.4(3) . . ?
C7 C6 H6 120.8 . . ?
C5 C6 H6 120.8 . . ?
C6 C7 C8 121.8(3) . . ?
C6 C7 H7 119.1 . . ?
C8 C7 H7 119.1 . . ?
C7 C8 C3 119.3(3) . . ?
C7 C8 H8 120.4 . . ?
C3 C8 H8 120.4 . . ?
N2 C9 C5 179.4(4) . . ?
N1 C10 C11 108.7(2) . . ?
N1 C10 H10A 109.9 . . ?
C11 C10 H10A 109.9 . . ?
N1 C10 H10B 109.9 . . ?
C11 C10 H10B 109.9 . . ?
H10A C10 H10B 108.3 . . ?
O2 C11 C10 103.7(2) . . ?
O2 C11 H11A 111.0 . . ?
C10 C11 H11A 111.0 . . ?
O2 C11 H11B 111.0 . . ?
C10 C11 H11B 111.0 . . ?
H11A C11 H11B 109.0 . . ?
O2 C12 C13 123.5(3) . . ?
O2 C12 C17 115.4(3) . . ?
C13 C12 C17 121.1(3) . . ?
C12 C13 C14 117.5(3) . . ?
C12 C13 H13 121.2 . . ?
C14 C13 H13 121.2 . . ?
C15 C14 C13 121.8(3) . . ?
C15 C14 C18 119.8(3) . . ?
C13 C14 C18 118.4(3) . . ?
C14 C15 C16 119.2(3) . . ?
C14 C15 H15 120.4 . . ?
C16 C15 H15 120.4 . . ?
C17 C16 C15 119.9(3) . . ?
C17 C16 H16 120.0 . . ?
C15 C16 H16 120.0 . . ?
C16 C17 C12 120.3(3) . . ?
C16 C17 H17 119.8 . . ?
C12 C17 H17 119.8 . . ?
N3 C18 C14 178.1(4) . . ?
C20 C19 N1 116.9(2) . . ?
C20 C19 H19A 108.1 . . ?
N1 C19 H19A 108.1 . . ?
C20 C19 H19B 108.1 . . ?
N1 C19 H19B 108.1 . . ?
H19A C19 H19B 107.3 . . ?
O3 C20 C19 107.6(2) . . ?
O3 C20 H20A 110.2 . . ?
C19 C20 H20A 110.2 . . ?
O3 C20 H20B 110.2 . . ?
C19 C20 H20B 110.2 . . ?
H20A C20 H20B 108.5 . . ?
O3 C21 C22 124.4(3) . . ?
O3 C21 C26 115.3(3) . . ?
C22 C21 C26 120.4(3) . . ?
C21 C22 C23 118.2(3) . . ?
C21 C22 H22 120.9 . . ?
C23 C22 H22 120.9 . . ?
C24 C23 C22 121.7(3) . . ?
C24 C23 C27 119.0(3) . . ?
C22 C23 C27 119.1(3) . . ?
C25 C24 C23 118.9(3) . . ?
C25 C24 H24 120.6 . . ?
C23 C24 H24 120.6 . . ?
C26 C25 C24 120.4(3) . . ?
C26 C25 H25 119.8 . . ?
C24 C25 H25 119.8 . . ?
C25 C26 C21 120.4(3) . . ?
C25 C26 H26 119.8 . . ?
C21 C26 H26 119.8 . . ?
N4 C27 C23 176.6(3) . . ?
N5 C28 C29 180.000(5) . . ?
C28 C29 H29A 109.5 . . ?
C28 C29 H29B 109.5 . . ?
H29A C29 H29B 109.5 . . ?
C28 C29 H29C 109.5 . . ?
H29A C29 H29C 109.5 . . ?
H29B C29 H29C 109.5 . . ?

loop_
_geom_bond_atom_site_label_1
_geom_bond_atom_site_label_2
_geom_bond_distance
_geom_bond_site_symmetry_2
_geom_bond_publ_flag
P1 F1 1.591(2) . ?
P1 F5 1.595(2) . ?
P1 F6 1.5986(19) . ?
P1 F4 1.5990(19) . ?
P1 F3 1.602(2) . ?
P1 F2 1.6045(19) . ?
N1 C19 1.506(4) . ?
N1 C1 1.510(4) . ?
N1 C10 1.513(4) . ?
N1 H1N 0.9794 . ?
N2 C9 1.148(4) . ?
N3 C18 1.140(4) . ?
N4 C27 1.148(4) . ?
N5 C28 1.140(8) . ?
O1 C3 1.366(3) . ?
O1 C2 1.438(3) . ?
O2 C12 1.369(3) . ?
O2 C11 1.437(3) . ?
O3 C21 1.372(3) . ?
O3 C20 1.432(3) . ?
C1 C2 1.492(4) . ?
C1 H1A 0.9900 . ?
C1 H1B 0.9900 . ?
C2 H2A 0.9900 . ?
C2 H2B 0.9900 . ?
C3 C4 1.386(4) . ?
C3 C8 1.388(4) . ?
C4 C5 1.392(4) . ?
C4 H4 0.9500 . ?
C5 C6 1.391(5) . ?
C5 C9 1.444(5) . ?
C6 C7 1.372(5) . ?
C6 H6 0.9500 . ?
C7 C8 1.386(5) . ?
C7 H7 0.9500 . ?
C8 H8 0.9500 . ?
C10 C11 1.515(4) . ?
C10 H10A 0.9900 . ?
C10 H10B 0.9900 . ?
C11 H11A 0.9900 . ?
C11 H11B 0.9900 . ?
C12 C13 1.383(4) . ?
C12 C17 1.391(4) . ?
C13 C14 1.416(4) . ?
C13 H13 0.9500 . ?
C14 C15 1.376(4) . ?
C14 C18 1.448(4) . ?
C15 C16 1.396(4) . ?
C15 H15 0.9500 . ?
C16 C17 1.383(4) . ?
C16 H16 0.9500 . ?
C17 H17 0.9500 . ?
C19 C20 1.504(4) . ?
C19 H19A 0.9900 . ?
C19 H19B 0.9900 . ?
C20 H20A 0.9900 . ?
C20 H20B 0.9900 . ?
C21 C22 1.381(4) . ?
C21 C26 1.396(4) . ?
C22 C23 1.399(4) . ?
C22 H22 0.9500 . ?
C23 C24 1.388(4) . ?
C23 C27 1.446(4) . ?
C24 C25 1.382(4) . ?
C24 H24 0.9500 . ?
C25 C26 1.378(4) . ?
C25 H25 0.9500 . ?
C26 H26 0.9500 . ?
C28 C29 1.466(8) . ?
C29 H29A 0.9800 . ?
C29 H29B 0.9800 . ?
C29 H29C 0.9800 . ?

loop_
_geom_torsion_atom_site_label_1
_geom_torsion_atom_site_label_2
_geom_torsion_atom_site_label_3
_geom_torsion_atom_site_label_4
_geom_torsion
_geom_torsion_site_symmetry_1
_geom_torsion_site_symmetry_2
_geom_torsion_site_symmetry_3
_geom_torsion_site_symmetry_4
_geom_torsion_publ_flag
C19 N1 C1 C2 95.0(3) . . . . ?
C10 N1 C1 C2 -133.9(2) . . . . ?
C3 O1 C2 C1 180.0(2) . . . . ?
N1 C1 C2 O1 67.9(3) . . . . ?
C2 O1 C3 C4 175.3(3) . . . . ?
C2 O1 C3 C8 -6.2(4) . . . . ?
O1 C3 C4 C5 177.4(3) . . . . ?
C8 C3 C4 C5 -1.2(4) . . . . ?
C3 C4 C5 C6 0.9(5) . . . . ?
C3 C4 C5 C9 -178.3(3) . . . . ?
C4 C5 C6 C7 -0.2(5) . . . . ?
C9 C5 C6 C7 179.0(3) . . . . ?
C5 C6 C7 C8 -0.4(5) . . . . ?
C6 C7 C8 C3 0.2(5) . . . . ?
O1 C3 C8 C7 -177.8(3) . . . . ?
C4 C3 C8 C7 0.6(5) . . . . ?
C6 C5 C9 N2 -110(100) . . . . ?
C4 C5 C9 N2 69(59) . . . . ?
C19 N1 C10 C11 -149.8(2) . . . . ?
C1 N1 C10 C11 79.6(3) . . . . ?
C12 O2 C11 C10 -170.4(2) . . . . ?
N1 C10 C11 O2 61.5(3) . . . . ?
C11 O2 C12 C13 -8.0(4) . . . . ?
C11 O2 C12 C17 173.2(2) . . . . ?
O2 C12 C13 C14 179.4(3) . . . . ?
C17 C12 C13 C14 -1.9(4) . . . . ?
C12 C13 C14 C15 0.2(4) . . . . ?
C12 C13 C14 C18 180.0(3) . . . . ?
C13 C14 C15 C16 1.4(4) . . . . ?
C18 C14 C15 C16 -178.4(3) . . . . ?
C14 C15 C16 C17 -1.3(4) . . . . ?
C15 C16 C17 C12 -0.4(4) . . . . ?
O2 C12 C17 C16 -179.1(3) . . . . ?
C13 C12 C17 C16 2.1(4) . . . . ?
C15 C14 C18 N3 57(11) . . . . ?
C13 C14 C18 N3 -123(11) . . . . ?
C1 N1 C19 C20 63.6(3) . . . . ?
C10 N1 C19 C20 -66.9(3) . . . . ?
C21 O3 C20 C19 171.0(2) . . . . ?
N1 C19 C20 O3 62.2(3) . . . . ?
C20 O3 C21 C22 -2.5(4) . . . . ?
C20 O3 C21 C26 177.4(3) . . . . ?
O3 C21 C22 C23 -178.7(3) . . . . ?
C26 C21 C22 C23 1.4(4) . . . . ?
C21 C22 C23 C24 0.1(4) . . . . ?
C21 C22 C23 C27 -176.0(3) . . . . ?
C22 C23 C24 C25 -0.9(4) . . . . ?
C27 C23 C24 C25 175.2(3) . . . . ?
C23 C24 C25 C26 0.3(4) . . . . ?
C24 C25 C26 C21 1.2(4) . . . . ?
O3 C21 C26 C25 178.0(3) . . . . ?
C22 C21 C26 C25 -2.1(4) . . . . ?
C24 C23 C27 N4 -62(6) . . . . ?
C22 C23 C27 N4 114(5) . . . . ?
